data_2227350
loop_
_publ_author_name
'Kim, Young-Inn'
'Kang, Sung Kwon'

_publ_section_title
;
 [Benzyl(2-pyridylmethylidene)amine]dichloridomercury(II)
;
_journal_coeditor_code CV2760
_journal_issue 10
_journal_name_full 'Acta Crystallographica Section E'
_journal_page_first m1251
_journal_paper_doi 10.1107/S1600536810035889
_journal_volume 66
_journal_year 2010
_chemical_formula_iupac '[Hg Cl2 (C13 H12 N2)]'
_chemical_formula_moiety 'C13 H12 Cl2 Hg N2'
_chemical_formula_sum 'C13 H12 Cl2 Hg N2'
_chemical_formula_weight 467.74
_chemical_name_systematic
;
[Benzyl(2-pyridylmethylidene)amine]dichloridomercury(II)
;
_space_group_IT_number 14
_symmetry_cell_setting monoclinic
_symmetry_space_group_name_Hall '-P 2ybc'
_symmetry_space_group_name_H-M 'P 1 21/c 1'
_audit_creation_method 'WinGX routine CIF_UPDATE'
_cell_angle_alpha 90
_cell_angle_beta 94.3430(10)
_cell_angle_gamma 90
_cell_formula_units_Z 4
_cell_length_a 8.27360(10)
_cell_length_b 11.8828(2)
_cell_length_c 14.1191(2)
_cell_measurement_reflns_used 5055
_cell_measurement_temperature 295(2)
_cell_measurement_theta_max 27.72
_cell_measurement_theta_min 2.24
_cell_volume 1384.11(3)
_computing_cell_refinement 'SAINT (Bruker, 2002)'
_computing_data_collection 'SMART (Bruker, 2002)'
_computing_data_reduction 'SAINT (Bruker, 2002)'
_computing_molecular_graphics 'ORTEP-3 for Windows (Farrugia, 1997) and DIAMOND (Brandenburg, 2010)'
_computing_publication_material 'WinGX (Farrugia, 1999)'
_computing_structure_refinement 'SHELXL97 (Sheldrick, 2008)'
_computing_structure_solution 'SHELXS97 (Sheldrick, 2008)'
_diffrn_ambient_temperature 295(2)
_diffrn_measured_fraction_theta_full 1
_diffrn_measured_fraction_theta_max 1
_diffrn_measurement_device_type 'Bruker SMART CCD area-detector'
_diffrn_measurement_method '\f and \w scans'
_diffrn_radiation_type MoK\a
_diffrn_radiation_wavelength 0.71073
_diffrn_reflns_av_R_equivalents 0.0263
_diffrn_reflns_limit_h_max 11
_diffrn_reflns_limit_h_min -11
_diffrn_reflns_limit_k_max 15
_diffrn_reflns_limit_k_min -15
_diffrn_reflns_limit_l_max 18
_diffrn_reflns_limit_l_min -18
_diffrn_reflns_number 14227
_diffrn_reflns_theta_full 28.3
_diffrn_reflns_theta_max 28.3
_diffrn_reflns_theta_min 2.24
_exptl_absorpt_coefficient_mu 11.488
_exptl_absorpt_correction_T_max 0.118
_exptl_absorpt_correction_T_min 0.094
_exptl_absorpt_correction_type multi-scan
_exptl_absorpt_process_details '(SADABS; Bruker, 2002)'
_exptl_crystal_colour colourless
_exptl_crystal_density_diffrn 2.245
_exptl_crystal_density_method 'not measured'
_exptl_crystal_description block
_exptl_crystal_F_000 872
_exptl_crystal_size_max 0.22
_exptl_crystal_size_mid 0.2
_exptl_crystal_size_min 0.18
_refine_diff_density_max 1.029
_refine_diff_density_min -1.612
_refine_ls_extinction_method none
_refine_ls_goodness_of_fit_ref 1.028
_refine_ls_hydrogen_treatment constr
_refine_ls_matrix_type full
_refine_ls_number_parameters 163
_refine_ls_number_reflns 3432
_refine_ls_number_restraints 0
_refine_ls_restrained_S_all 1.028
_refine_ls_R_factor_gt 0.0257
_refine_ls_shift/su_max 0.001
_refine_ls_structure_factor_coef Fsqd
_refine_ls_weighting_details 'calc w=1/[\s^2^(Fo^2^)+(0.0212P)^2^+1.9423P] where P=(Fo^2^+2Fc^2^)/3'
_refine_ls_weighting_scheme calc
_refine_ls_wR_factor_ref 0.0564
_reflns_number_gt 2797
_reflns_number_total 3432
_reflns_threshold_expression I>2\s(I)
_cod_data_source_file cv2760.cif
_cod_data_source_block I
_cod_original_sg_symbol_H-M 'P 21/c'
_cod_database_code 2227350
_cod_database_fobs_code 2227350

loop_
_symmetry_equiv_pos_as_xyz
'x, y, z'
'-x, y+1/2, -z+1/2'
'-x, -y, -z'
'x, -y-1/2, z-1/2'

loop_
_atom_site_type_symbol
_atom_site_label
_atom_site_fract_x
_atom_site_fract_y
_atom_site_fract_z
_atom_site_U_iso_or_equiv
_atom_site_adp_type
_atom_site_calc_flag
_atom_site_refinement_flags
_atom_site_occupancy
_atom_site_disorder_assembly
_atom_site_disorder_group
Hg Hg1 0.16420(2) 0.368809(15) 0.072427(10) 0.04946(7) Uani d . 1 . .
N N1 0.2879(3) 0.4688(2) 0.1992(2) 0.0354(7) Uani d . 1 . .
C C2 0.3837(5) 0.5579(3) 0.1919(3) 0.0457(9) Uani d . 1 . .
H H2 0.4039 0.5842 0.1319 0.055 Uiso calc R 1 . .
C C3 0.4543(5) 0.6126(3) 0.2713(4) 0.0561(12) Uani d . 1 . .
H H3 0.5191 0.6756 0.2645 0.067 Uiso calc R 1 . .
C C4 0.4283(5) 0.5735(4) 0.3594(4) 0.0539(11) Uani d . 1 . .
H H4 0.474 0.6096 0.4133 0.065 Uiso calc R 1 . .
C C5 0.3333(5) 0.4797(4) 0.3671(3) 0.0471(10) Uani d . 1 . .
H H5 0.3157 0.4506 0.4266 0.056 Uiso calc R 1 . .
C C6 0.2642(4) 0.4290(3) 0.2860(2) 0.0341(7) Uani d . 1 . .
C C7 0.1618(4) 0.3282(3) 0.2917(3) 0.0353(8) Uani d . 1 . .
H H7 0.1324 0.3039 0.3507 0.042 Uiso calc R 1 . .
N N8 0.1135(4) 0.2744(2) 0.2183(2) 0.0350(6) Uani d . 1 . .
C C9 0.0108(5) 0.1746(3) 0.2275(3) 0.0430(9) Uani d . 1 . .
H H9A -0.0839 0.1799 0.1828 0.052 Uiso calc R 1 . .
H H9B -0.0258 0.1717 0.2911 0.052 Uiso calc R 1 . .
C C10 0.1029(4) 0.0685(3) 0.2085(3) 0.0356(8) Uani d . 1 . .
C C11 0.1158(5) 0.0304(3) 0.1168(3) 0.0441(9) Uani d . 1 . .
H H11 0.0678 0.0707 0.0657 0.053 Uiso calc R 1 . .
C C12 0.1996(5) -0.0669(4) 0.1011(3) 0.0519(10) Uani d . 1 . .
H H12 0.2082 -0.0917 0.0392 0.062 Uiso calc R 1 . .
C C13 0.2707(6) -0.1275(3) 0.1754(4) 0.0520(10) Uani d . 1 . .
H H13 0.3261 -0.1937 0.164 0.062 Uiso calc R 1 . .
C C14 0.2598(5) -0.0905(4) 0.2664(3) 0.0517(10) Uani d . 1 . .
H H14 0.3086 -0.1312 0.3171 0.062 Uiso calc R 1 . .
C C15 0.1764(5) 0.0073(3) 0.2832(3) 0.0442(9) Uani d . 1 . .
H H15 0.1696 0.0323 0.3452 0.053 Uiso calc R 1 . .
Cl Cl1 0.39293(15) 0.30109(10) -0.00900(8) 0.0599(3) Uani d . 1 . .
Cl Cl2 -0.10125(14) 0.35992(11) -0.00837(8) 0.0607(3) Uani d . 1 . .

loop_
_atom_site_aniso_label
_atom_site_aniso_U_11
_atom_site_aniso_U_22
_atom_site_aniso_U_33
_atom_site_aniso_U_12
_atom_site_aniso_U_13
_atom_site_aniso_U_23
Hg1 0.05046(10) 0.06449(12) 0.03322(8) -0.00618(8) 0.00188(6) -0.00268(7)
N1 0.0322(15) 0.0313(16) 0.0423(16) 0.0000(12) -0.0001(12) 0.0043(13)
C2 0.037(2) 0.037(2) 0.063(3) -0.0032(17) 0.0030(18) 0.0095(19)
C3 0.034(2) 0.029(2) 0.102(4) -0.0029(16) -0.009(2) -0.003(2)
C4 0.052(2) 0.042(2) 0.065(3) 0.003(2) -0.016(2) -0.014(2)
C5 0.049(2) 0.046(2) 0.044(2) 0.0038(19) -0.0083(18) -0.0101(18)
C6 0.0327(17) 0.0312(18) 0.0380(18) 0.0056(15) -0.0002(14) -0.0026(15)
C7 0.0371(19) 0.0343(18) 0.0351(18) 0.0044(15) 0.0070(14) 0.0033(15)
N8 0.0356(15) 0.0318(16) 0.0379(16) -0.0032(13) 0.0044(12) 0.0003(13)
C9 0.039(2) 0.037(2) 0.055(2) -0.0078(17) 0.0115(17) -0.0017(18)
C10 0.0355(18) 0.0303(19) 0.0414(19) -0.0094(15) 0.0058(15) -0.0001(15)
C11 0.054(2) 0.038(2) 0.039(2) -0.0025(18) -0.0003(17) 0.0024(17)
C12 0.059(3) 0.047(2) 0.050(2) -0.002(2) 0.009(2) -0.012(2)
C13 0.055(2) 0.031(2) 0.072(3) 0.0005(19) 0.012(2) 0.003(2)
C14 0.055(3) 0.040(2) 0.059(3) -0.005(2) -0.003(2) 0.014(2)
C15 0.056(2) 0.042(2) 0.0353(19) -0.0159(19) 0.0032(17) 0.0016(17)
Cl1 0.0642(7) 0.0605(7) 0.0570(6) 0.0117(6) 0.0186(5) 0.0063(5)
Cl2 0.0559(6) 0.0762(8) 0.0479(6) -0.0078(6) -0.0095(5) -0.0080(5)

loop_
_atom_type_symbol
_atom_type_description
_atom_type_scat_dispersion_real
_atom_type_scat_dispersion_imag
_atom_type_scat_source
C C 0.0033 0.0016 'International Tables Vol C Tables 4.2.6.8 and 6.1.1.4'
H H 0 0 'International Tables Vol C Tables 4.2.6.8 and 6.1.1.4'
N N 0.0061 0.0033 'International Tables Vol C Tables 4.2.6.8 and 6.1.1.4'
Cl Cl 0.1484 0.1585 'International Tables Vol C Tables 4.2.6.8 and 6.1.1.4'
Hg Hg -2.3894 9.2266 'International Tables Vol C Tables 4.2.6.8 and 6.1.1.4'

loop_
_geom_angle_atom_site_label_1
_geom_angle_atom_site_label_2
_geom_angle_atom_site_label_3
_geom_angle_site_symmetry_1
_geom_angle_site_symmetry_3
_geom_angle
_geom_angle_publ_flag
N1 Hg1 Cl2 . . 136.35(8) n
N1 Hg1 N8 . . 71.00(10) n
Cl2 Hg1 N8 . . 99.99(8) n
N1 Hg1 Cl1 . . 102.78(8) n
Cl2 Hg1 Cl1 . . 118.63(4) n
N8 Hg1 Cl1 . . 116.32(8) n
C2 N1 C6 . . 118.7(3) ?
C2 N1 Hg1 . . 125.3(3) ?
C6 N1 Hg1 . . 115.9(2) ?
N1 C2 C3 . . 121.8(4) ?
N1 C2 H2 . . 119.1 ?
C3 C2 H2 . . 119.1 ?
C4 C3 C2 . . 119.6(4) ?
C4 C3 H3 . . 120.2 ?
C2 C3 H3 . . 120.2 ?
C3 C4 C5 . . 118.8(4) ?
C3 C4 H4 . . 120.6 ?
C5 C4 H4 . . 120.6 ?
C4 C5 C6 . . 119.5(4) ?
C4 C5 H5 . . 120.3 ?
C6 C5 H5 . . 120.3 ?
N1 C6 C5 . . 121.6(4) ?
N1 C6 C7 . . 117.5(3) ?
C5 C6 C7 . . 120.9(3) ?
N8 C7 C6 . . 121.1(3) ?
N8 C7 H7 . . 119.5 ?
C6 C7 H7 . . 119.5 ?
C7 N8 C9 . . 119.1(3) ?
C7 N8 Hg1 . . 113.8(2) ?
C9 N8 Hg1 . . 126.2(2) ?
N8 C9 C10 . . 110.9(3) ?
N8 C9 H9A . . 109.5 ?
C10 C9 H9A . . 109.5 ?
N8 C9 H9B . . 109.5 ?
C10 C9 H9B . . 109.5 ?
H9A C9 H9B . . 108.1 ?
C11 C10 C15 . . 118.7(4) ?
C11 C10 C9 . . 121.1(4) ?
C15 C10 C9 . . 120.2(3) ?
C12 C11 C10 . . 120.2(4) ?
C12 C11 H11 . . 119.9 ?
C10 C11 H11 . . 119.9 ?
C13 C12 C11 . . 120.8(4) ?
C13 C12 H12 . . 119.6 ?
C11 C12 H12 . . 119.6 ?
C14 C13 C12 . . 119.7(4) ?
C14 C13 H13 . . 120.1 ?
C12 C13 H13 . . 120.1 ?
C13 C14 C15 . . 120.1(4) ?
C13 C14 H14 . . 120 ?
C15 C14 H14 . . 120 ?
C14 C15 C10 . . 120.5(4) ?
C14 C15 H15 . . 119.7 ?
C10 C15 H15 . . 119.7 ?

loop_
_geom_bond_atom_site_label_1
_geom_bond_atom_site_label_2
_geom_bond_site_symmetry_2
_geom_bond_distance
_geom_bond_publ_flag
Hg1 N1 . 2.321(3) n
Hg1 Cl2 . 2.3993(11) n
Hg1 N8 . 2.409(3) n
Hg1 Cl1 . 2.4249(11) n
N1 C2 . 1.331(5) ?
N1 C6 . 1.342(4) ?
C2 C3 . 1.387(6) ?
C2 H2 . 0.93 ?
C3 C4 . 1.359(7) ?
C3 H3 . 0.93 ?
C4 C5 . 1.373(6) ?
C4 H4 . 0.93 ?
C5 C6 . 1.379(5) ?
C5 H5 . 0.93 ?
C6 C7 . 1.473(5) ?
C7 N8 . 1.258(5) ?
C7 H7 . 0.93 ?
N8 C9 . 1.470(5) ?
C9 C10 . 1.507(5) ?
C9 H9A . 0.97 ?
C9 H9B . 0.97 ?
C10 C11 . 1.382(5) ?
C10 C15 . 1.384(5) ?
C11 C12 . 1.375(6) ?
C11 H11 . 0.93 ?
C12 C13 . 1.368(6) ?
C12 H12 . 0.93 ?
C13 C14 . 1.368(6) ?
C13 H13 . 0.93 ?
C14 C15 . 1.381(6) ?
C14 H14 . 0.93 ?
C15 H15 . 0.93 ?

loop_
_geom_contact_atom_site_label_1
_geom_contact_atom_site_label_2
_geom_contact_distance
_geom_contact_site_symmetry_1
_geom_contact_site_symmetry_2
_geom_contact_publ_flag
Cg1 Cg2 3.793(3) . 2_655 n
